data_2224580
loop_
_publ_author_name
'Zhang, Jun-Hong'
'Ma, Chun-Lin'
'Zhang, Ru-Fen'
'Wang, Hai-Zeng'
'Fu, Guo-Jia'

_publ_section_title
<i>catena</i>-Poly[[(3-methylsulfanyl-1,2,4-thiadiazole-5-thiolato)sodium]di-\m-aqua-\k^4^<i>O</i>:<i>O</i>]
_journal_coeditor_code CI2968
_journal_issue 1
_journal_name_full 'Acta Crystallographica Section E'
_journal_page_first m15
_journal_paper_doi 10.1107/S1600536809051721
_journal_volume 66
_journal_year 2010
_chemical_formula_iupac '[Na (C3 H3 N2 S3) (H2 O)2]'
_chemical_formula_moiety 'C3 H7 N2 Na O2 S3'
_chemical_formula_sum 'C3 H7 N2 Na O2 S3'
_chemical_formula_weight 222.28
_chemical_name_systematic
;
catena-Poly[[(3-methylsulfanyl-1,2,4-thiadiazole-5-thiolato)sodium]di-
\m-aqua-\k^4^O:O]
;
_space_group_IT_number 11
_symmetry_cell_setting monoclinic
_symmetry_space_group_name_Hall '-P 2yb'
_symmetry_space_group_name_H-M 'P 1 21/m 1'
_atom_sites_solution_hydrogens geom
_atom_sites_solution_primary direct
_atom_sites_solution_secondary difmap
_audit_creation_method SHELXL-97
_cell_angle_alpha 90.00
_cell_angle_beta 102.0270(10)
_cell_angle_gamma 90.00
_cell_formula_units_Z 2
_cell_length_a 7.5794(8)
_cell_length_b 6.9736(6)
_cell_length_c 8.6879(12)
_cell_measurement_reflns_used 1437
_cell_measurement_temperature 298(2)
_cell_measurement_theta_max 27.936
_cell_measurement_theta_min 2.397
_cell_volume 449.13(9)
_computing_cell_refinement 'SAINT (Siemens, 1996)'
_computing_data_collection 'SMART (Siemens, 1996)'
_computing_data_reduction 'SAINT (Siemens, 1996)'
_computing_molecular_graphics 'SHELXTL (Sheldrick, 2008)'
_computing_publication_material 'SHELXTL (Sheldrick, 2008)'
_computing_structure_refinement 'SHELXL97 (Sheldrick, 2008)'
_computing_structure_solution 'SHELXS97 (Sheldrick, 2008)'
_diffrn_ambient_temperature 298(2)
_diffrn_measured_fraction_theta_full 0.994
_diffrn_measured_fraction_theta_max 0.994
_diffrn_measurement_device_type 'Siemens SMART CCD area-detector'
_diffrn_measurement_method '\f and \w scans'
_diffrn_radiation_monochromator graphite
_diffrn_radiation_source 'fine-focus sealed tube'
_diffrn_radiation_type MoK\a
_diffrn_radiation_wavelength 0.71073
_diffrn_reflns_av_R_equivalents 0.0173
_diffrn_reflns_av_sigmaI/netI 0.0181
_diffrn_reflns_limit_h_max 9
_diffrn_reflns_limit_h_min -7
_diffrn_reflns_limit_k_max 8
_diffrn_reflns_limit_k_min -8
_diffrn_reflns_limit_l_max 10
_diffrn_reflns_limit_l_min -10
_diffrn_reflns_number 2256
_diffrn_reflns_theta_full 25.02
_diffrn_reflns_theta_max 25.02
_diffrn_reflns_theta_min 2.40
_diffrn_standards_number 0
_exptl_absorpt_coefficient_mu 0.826
_exptl_absorpt_correction_T_max 0.8861
_exptl_absorpt_correction_T_min 0.7388
_exptl_absorpt_correction_type multi-scan
_exptl_absorpt_process_details '(SADABS; Sheldrick, 1996)'
_exptl_crystal_colour colourless
_exptl_crystal_density_diffrn 1.644
_exptl_crystal_density_method 'not measured'
_exptl_crystal_description Block
_exptl_crystal_F_000 228
_exptl_crystal_size_max 0.39
_exptl_crystal_size_mid 0.27
_exptl_crystal_size_min 0.15
_refine_diff_density_max 0.281
_refine_diff_density_min -0.207
_refine_ls_extinction_method none
_refine_ls_goodness_of_fit_ref 1.065
_refine_ls_hydrogen_treatment constr
_refine_ls_matrix_type full
_refine_ls_number_parameters 64
_refine_ls_number_reflns 862
_refine_ls_number_restraints 0
_refine_ls_restrained_S_all 1.065
_refine_ls_R_factor_all 0.0309
_refine_ls_R_factor_gt 0.0237
_refine_ls_shift/su_max 0.001
_refine_ls_shift/su_mean <0.001
_refine_ls_structure_factor_coef Fsqd
_refine_ls_weighting_details 'calc w=1/[\s^2^(Fo^2^)+(0.0270P)^2^+0.2249P] where P=(Fo^2^+2Fc^2^)/3'
_refine_ls_weighting_scheme calc
_refine_ls_wR_factor_gt 0.0568
_refine_ls_wR_factor_ref 0.0639
_reflns_number_gt 728
_reflns_number_total 862
_reflns_threshold_expression I>2\s(I)
_cod_data_source_file ci2968.cif
_cod_data_source_block I
_cod_depositor_comments
;
The following automatic conversions were performed:
'_symmetry_cell_setting' value 'Monoclinic' changed to 'monoclinic'
according to '/home/saulius/struct/CIF-dictionaries/cif_core.dic'
dictionary named 'cif_core.dic' version 2.4.1 from
2010-06-29.

'_geom_bond_publ_flag' value 'Y' changed to 'y' according to
'/home/saulius/struct/CIF-dictionaries/cif_core.dic' dictionary named
'cif_core.dic' version 2.4.1 from 2010-06-29 (6 times).

Automatic conversion script
Id: cif_fix_enum 1527 2010-12-29 10:47:43Z saulius 

The following automatic conversions were performed:

'_symmetry_cell_setting' value 'Monoclinic' changed to 'monoclinic'
according to /home/saulius/struct/CIF-dictionaries/cif_core.dic
dictionary named 'cif_core.dic' version 2.4.1 from
2010-06-29.

'_geom_bond_publ_flag' value 'Y' changed to 'y'
according to /home/saulius/struct/CIF-dictionaries/cif_core.dic
dictionary named 'cif_core.dic' version 2.4.1 from 2010-06-29 (6
times).

Automatic conversion script
Id: cif_fix_values 1715 2011-07-08 13:25:40Z adriana 
;
_cod_original_sg_symbol_H-M 'P 21/m'
_cod_database_code 2224580
_cod_database_fobs_code 2224580

loop_
_symmetry_equiv_pos_as_xyz
'x, y, z'
'-x, y+1/2, -z'
'-x, -y, -z'
'x, -y-1/2, z'

loop_
_atom_site_type_symbol
_atom_site_label
_atom_site_fract_x
_atom_site_fract_y
_atom_site_fract_z
_atom_site_U_iso_or_equiv
_atom_site_adp_type
_atom_site_calc_flag
_atom_site_refinement_flags
_atom_site_occupancy
_atom_site_disorder_assembly
_atom_site_disorder_group
Na Na1 0.07064(15) 0.2500 0.93636(13) 0.0400(3) Uani d S 1 . .
N N1 0.1651(3) 0.2500 0.4084(3) 0.0339(5) Uani d S 1 . .
N N2 0.1364(3) 0.2500 0.6700(2) 0.0291(5) Uani d S 1 . .
O O1 0.16585(17) -0.0019(2) 1.13259(15) 0.0413(4) Uani d . 1 . .
H H1A 0.1666 0.0502 1.2212 0.050 Uiso d R 1 . .
H H1B 0.2701 -0.0493 1.1374 0.050 Uiso d R 1 . .
S S1 0.37894(9) 0.2500 0.51077(9) 0.0386(2) Uani d S 1 . .
S S2 -0.17326(9) 0.2500 0.46612(9) 0.0378(2) Uani d S 1 . .
S S3 0.46031(10) 0.2500 0.86933(9) 0.0448(2) Uani d S 1 . .
C C1 0.0626(3) 0.2500 0.5131(3) 0.0283(6) Uani d S 1 . .
C C2 0.3165(3) 0.2500 0.6910(3) 0.0310(6) Uani d S 1 . .
C C3 -0.2220(4) 0.2500 0.2548(3) 0.0470(8) Uani d S 1 . .
H H3A -0.3503 0.2500 0.2163 0.071 Uiso calc SR 1 . .
H H3B -0.1709 0.1376 0.2175 0.071 Uiso calc PR 0.50 . .
H H3C -0.1709 0.3624 0.2175 0.071 Uiso calc PR 0.50 . .

loop_
_atom_site_aniso_label
_atom_site_aniso_U_11
_atom_site_aniso_U_22
_atom_site_aniso_U_33
_atom_site_aniso_U_12
_atom_site_aniso_U_13
_atom_site_aniso_U_23
Na1 0.0488(7) 0.0382(7) 0.0350(6) 0.000 0.0134(5) 0.000
N1 0.0315(12) 0.0391(14) 0.0321(13) 0.000 0.0085(10) 0.000
N2 0.0261(11) 0.0318(12) 0.0302(12) 0.000 0.0074(9) 0.000
O1 0.0393(8) 0.0461(9) 0.0374(8) 0.0029(6) 0.0054(6) -0.0041(7)
S1 0.0274(4) 0.0514(5) 0.0394(4) 0.000 0.0122(3) 0.000
S2 0.0256(4) 0.0444(5) 0.0423(4) 0.000 0.0043(3) 0.000
S3 0.0319(4) 0.0626(6) 0.0364(4) 0.000 -0.0009(3) 0.000
C1 0.0286(13) 0.0214(13) 0.0350(15) 0.000 0.0067(11) 0.000
C2 0.0280(13) 0.0295(15) 0.0358(15) 0.000 0.0070(11) 0.000
C3 0.0439(17) 0.0468(19) 0.0426(18) 0.000 -0.0088(14) 0.000

loop_
_atom_type_symbol
_atom_type_description
_atom_type_scat_dispersion_real
_atom_type_scat_dispersion_imag
_atom_type_scat_source
C C 0.0033 0.0016 'International Tables Vol C Tables 4.2.6.8 and 6.1.1.4'
H H 0.0000 0.0000 'International Tables Vol C Tables 4.2.6.8 and 6.1.1.4'
O O 0.0106 0.0060 'International Tables Vol C Tables 4.2.6.8 and 6.1.1.4'
N N 0.0061 0.0033 'International Tables Vol C Tables 4.2.6.8 and 6.1.1.4'
S S 0.1246 0.1234 'International Tables Vol C Tables 4.2.6.8 and 6.1.1.4'
Na Na 0.0362 0.0249 'International Tables Vol C Tables 4.2.6.8 and 6.1.1.4'

loop_
_geom_angle_atom_site_label_1
_geom_angle_atom_site_label_2
_geom_angle_atom_site_label_3
_geom_angle_site_symmetry_1
_geom_angle_site_symmetry_3
_geom_angle
_geom_angle_publ_flag
O1 Na1 O1 4_565 . 91.62(8) ?
O1 Na1 N2 4_565 . 124.42(5) ?
O1 Na1 N2 . . 124.42(5) ?
O1 Na1 O1 4_565 3_557 139.79(5) ?
O1 Na1 O1 . 3_557 76.14(5) ?
N2 Na1 O1 . 3_557 92.90(6) ?
O1 Na1 O1 4_565 2_557 76.14(5) ?
O1 Na1 O1 . 2_557 139.79(5) ?
N2 Na1 O1 . 2_557 92.90(6) ?
O1 Na1 O1 3_557 2_557 88.79(7) ?
O1 Na1 S3 4_565 . 88.68(4) ?
O1 Na1 S3 . . 88.68(4) ?
N2 Na1 S3 . . 56.09(5) ?
O1 Na1 S3 3_557 . 128.30(4) ?
O1 Na1 S3 2_557 . 128.30(4) ?
O1 Na1 Na1 4_565 3_557 120.36(6) ?
O1 Na1 Na1 . 3_557 38.29(3) ?
N2 Na1 Na1 . 3_557 112.92(3) ?
O1 Na1 Na1 3_557 3_557 37.85(3) ?
O1 Na1 Na1 2_557 3_557 117.98(6) ?
S3 Na1 Na1 . 3_557 112.39(3) ?
O1 Na1 Na1 4_565 3_567 38.29(3) ?
O1 Na1 Na1 . 3_567 120.36(6) ?
N2 Na1 Na1 . 3_567 112.92(3) ?
O1 Na1 Na1 3_557 3_567 117.98(6) ?
O1 Na1 Na1 2_557 3_567 37.85(4) ?
S3 Na1 Na1 . 3_567 112.39(3) ?
Na1 Na1 Na1 3_557 3_567 128.23(6) ?
C1 N1 S1 . . 106.14(18) ?
C2 N2 C1 . . 109.3(2) ?
C2 N2 Na1 . . 105.76(16) ?
C1 N2 Na1 . . 144.92(16) ?
Na1 O1 Na1 . 3_557 103.86(5) ?
Na1 O1 H1A . . 105.7 ?
Na1 O1 H1A 3_557 . 112.7 ?
Na1 O1 H1B . . 116.7 ?
Na1 O1 H1B 3_557 . 111.0 ?
H1A O1 H1B . . 106.9 ?
N1 S1 C2 . . 93.66(12) ?
C1 S2 C3 . . 102.79(14) ?
C2 S3 Na1 . . 73.65(9) ?
N1 C1 N2 . . 121.0(2) ?
N1 C1 S2 . . 124.2(2) ?
N2 C1 S2 . . 114.86(18) ?
N2 C2 S3 . . 124.5(2) ?
N2 C2 S1 . . 109.90(19) ?
S3 C2 S1 . . 125.60(16) ?
S2 C3 H3A . . 109.5 ?
S2 C3 H3B . . 109.5 ?
H3A C3 H3B . . 109.5 ?
S2 C3 H3C . . 109.5 ?
H3A C3 H3C . . 109.5 ?
H3B C3 H3C . . 109.5 ?

loop_
_geom_bond_atom_site_label_1
_geom_bond_atom_site_label_2
_geom_bond_site_symmetry_2
_geom_bond_distance
_geom_bond_publ_flag
Na1 O1 4_565 2.4493(16) y
Na1 O1 . 2.4493(16) y
Na1 N2 . 2.467(2) y
Na1 O1 3_557 2.4736(16) y
Na1 O1 2_557 2.4736(16) y
Na1 S3 . 3.1271(14) y
Na1 Na1 3_557 3.8756(10) ?
Na1 Na1 3_567 3.8756(10) ?
N1 C1 . 1.314(3) ?
N1 S1 . 1.679(2) ?
N2 C2 . 1.340(3) ?
N2 C1 . 1.361(3) ?
O1 Na1 3_557 2.4736(16) ?
O1 H1A . 0.85 ?
O1 H1B . 0.85 ?
S1 C2 . 1.727(3) ?
S2 C1 . 1.749(3) ?
S2 C3 . 1.796(3) ?
S3 C2 . 1.698(3) ?
C3 H3A . 0.96 ?
C3 H3B . 0.96 ?
C3 H3C . 0.96 ?
